data_2214044
loop_
_publ_author_name
'Mutikainen, Ilpo'
'Kiriazis, Alexandros'
'Leikoski, Tuomo'
'Yli-Kauhaluoma, Jari'

_publ_section_title
;
 2-Ethyl-1,3-dioxo-2,3,3a,4,7,7a-hexahydro-1<i>H</i>-isoindole-4-carboxylic
 acid
;
_journal_coeditor_code BG2064
_journal_issue 7
_journal_name_full 'Acta Crystallographica Section E'
_journal_page_first o3240
_journal_page_last o3240
_journal_paper_doi 10.1107/S1600536807027900
_journal_volume 63
_journal_year 2007
_chemical_formula_iupac 'C11 H13 N O4'
_chemical_formula_moiety 'C11 H13 N O4'
_chemical_formula_sum 'C11 H13 N O4'
_chemical_formula_weight 223.22
_chemical_name_systematic
;2-Ethyl-1,3-dioxo-2,3,3a,4,7,7a-hexahydro-1<i>H</i>-isoindole-4-carboxylic
 acid
;
_space_group_IT_number 14
_symmetry_cell_setting monoclinic
_symmetry_space_group_name_Hall '-P 2ybc'
_symmetry_space_group_name_H-M 'P 1 21/c 1'
_atom_sites_solution_hydrogens geom
_atom_sites_solution_primary direct
_atom_sites_solution_secondary difmap
_audit_creation_method SHELXL-97
_cell_angle_alpha 90
_cell_angle_beta 94.07(2)
_cell_angle_gamma 90
_cell_formula_units_Z 4
_cell_length_a 8.4320(10)
_cell_length_b 8.5880(10)
_cell_length_c 14.342(2)
_cell_measurement_reflns_used 257
_cell_measurement_temperature 173(2)
_cell_measurement_theta_max 17.86
_cell_measurement_theta_min 2.17
_cell_volume 1035.9(2)
_computing_cell_refinement 'DIRAX (Duisenberg, 1992)'
_computing_data_collection 'COLLECT (Nonius, 2002)'
_computing_data_reduction 'EVAL (Nonius, 2002)'
_computing_molecular_graphics 'SHELXTL (Sheldrick, 1990)'
_computing_publication_material SHELXTL
_computing_structure_refinement 'SHELXL97 (Sheldrick, 1997)'
_computing_structure_solution 'SIR2002 (Burla <i>et al.</i>,  2003)'
_diffrn_ambient_temperature 173(2)
_diffrn_measured_fraction_theta_full 0.988
_diffrn_measured_fraction_theta_max 0.988
_diffrn_measurement_device_type 'Nonius Kappa CCD'
_diffrn_measurement_method \w
_diffrn_radiation_monochromator graphite
_diffrn_radiation_source 'fine-focus sealed tube'
_diffrn_radiation_type MoK\a
_diffrn_radiation_wavelength 0.71073
_diffrn_reflns_av_R_equivalents 0.0776
_diffrn_reflns_av_sigmaI/netI 0.1069
_diffrn_reflns_limit_h_max 10
_diffrn_reflns_limit_h_min -9
_diffrn_reflns_limit_k_max 11
_diffrn_reflns_limit_k_min -11
_diffrn_reflns_limit_l_max 12
_diffrn_reflns_limit_l_min -18
_diffrn_reflns_number 7378
_diffrn_reflns_theta_full 27.50
_diffrn_reflns_theta_max 27.50
_diffrn_reflns_theta_min 5.32
_exptl_absorpt_coefficient_mu 0.110
_exptl_absorpt_correction_T_max 0.99
_exptl_absorpt_correction_T_min 0.97
_exptl_absorpt_correction_type multi-scan
_exptl_absorpt_process_details '(SADABS; Sheldrick, 1996)'
_exptl_crystal_colour colorless
_exptl_crystal_density_diffrn 1.431
_exptl_crystal_density_method 'not measured'
_exptl_crystal_description needle
_exptl_crystal_F_000 472
_exptl_crystal_size_max 0.25
_exptl_crystal_size_mid 0.11
_exptl_crystal_size_min 0.10
_refine_diff_density_max 0.409
_refine_diff_density_min -0.254
_refine_ls_extinction_method none
_refine_ls_goodness_of_fit_ref 1.000
_refine_ls_hydrogen_treatment mixed
_refine_ls_matrix_type full
_refine_ls_number_parameters 149
_refine_ls_number_reflns 2350
_refine_ls_number_restraints 0
_refine_ls_restrained_S_all 1.000
_refine_ls_R_factor_all 0.1206
_refine_ls_R_factor_gt 0.0558
_refine_ls_shift/su_max 0.000
_refine_ls_shift/su_mean 0.000
_refine_ls_structure_factor_coef Fsqd
_refine_ls_weighting_details 'calc w=1/[\s^2^(Fo^2^)+(0.0571P)^2^] where P=(Fo^2^+2Fc^2^)/3'
_refine_ls_weighting_scheme calc
_refine_ls_wR_factor_gt 0.1083
_refine_ls_wR_factor_ref 0.1301
_reflns_number_gt 1345
_reflns_number_total 2350
_reflns_threshold_expression I>2\s(I)
_cod_data_source_file bg2064.cif
_cod_data_source_block I
_cod_original_sg_symbol_H-M 'P 21/c'
_cod_database_code 2214044
_cod_database_fobs_code 2214044

loop_
_symmetry_equiv_pos_as_xyz
'x, y, z'
'-x, y+1/2, -z+1/2'
'-x, -y, -z'
'x, -y-1/2, z-1/2'

loop_
_atom_site_type_symbol
_atom_site_label
_atom_site_fract_x
_atom_site_fract_y
_atom_site_fract_z
_atom_site_U_iso_or_equiv
_atom_site_adp_type
_atom_site_calc_flag
_atom_site_refinement_flags
_atom_site_occupancy
O O1 1.20615(19) 0.12766(19) 0.18956(12) 0.0291(5) Uani d . 1
H H1A 1.305(3) 0.108(3) 0.2114(19) 0.040(8) Uiso d . 1
O O2 1.20296(19) -0.1224(2) 0.14398(13) 0.0344(5) Uani d . 1
O O3 1.01229(17) -0.02571(19) 0.33666(12) 0.0275(4) Uani d . 1
O O4 0.48321(17) 0.0661(2) 0.28732(12) 0.0337(5) Uani d . 1
N N1 0.74206(19) 0.0088(2) 0.33060(13) 0.0191(5) Uani d . 1
C C1 1.1350(3) 0.0004(3) 0.15529(17) 0.0230(6) Uani d . 1
C C2 0.9591(2) 0.0274(3) 0.12836(17) 0.0208(5) Uani d . 1
H H2A 0.9518 0.0958 0.0718 0.025 Uiso calc R 1
C C3 0.8682(3) -0.1201(3) 0.10316(16) 0.0244(6) Uani d . 1
H H3A 0.9225 -0.2159 0.0965 0.029 Uiso calc R 1
C C4 0.7109(3) -0.1129(3) 0.09050(17) 0.0271(6) Uani d . 1
H H4A 0.6509 -0.2048 0.0771 0.032 Uiso calc R 1
C C5 0.6282(3) 0.0415(3) 0.09743(17) 0.0272(6) Uani d . 1
H H5A 0.5127 0.0242 0.1009 0.033 Uiso calc R 1
H H5B 0.6436 0.1039 0.0408 0.033 Uiso calc R 1
C C6 0.6941(2) 0.1316(3) 0.18465(16) 0.0208(5) Uani d . 1
H H6A 0.6670 0.2445 0.1772 0.025 Uiso calc R 1
C C7 0.8756(2) 0.1135(3) 0.20590(15) 0.0184(5) Uani d . 1
H H7A 0.9244 0.2190 0.2154 0.022 Uiso calc R 1
C C8 0.8919(2) 0.0247(3) 0.29702(16) 0.0187(5) Uani d . 1
C C9 0.6239(2) 0.0690(3) 0.27090(16) 0.0216(5) Uani d . 1
C C10 0.7154(3) -0.0611(3) 0.42150(17) 0.0251(6) Uani d . 1
H H10A 0.8034 -0.1338 0.4396 0.030 Uiso calc R 1
H H10B 0.6151 -0.1214 0.4164 0.030 Uiso calc R 1
C C11 0.7061(3) 0.0629(3) 0.49656(18) 0.0313(6) Uani d . 1
H H11A 0.6884 0.0130 0.5564 0.047 Uiso calc R 1
H H11B 0.6180 0.1340 0.4793 0.047 Uiso calc R 1
H H11C 0.8061 0.1215 0.5024 0.047 Uiso calc R 1

loop_
_atom_site_aniso_label
_atom_site_aniso_U_11
_atom_site_aniso_U_22
_atom_site_aniso_U_33
_atom_site_aniso_U_12
_atom_site_aniso_U_13
_atom_site_aniso_U_23
O1 0.0200(8) 0.0271(9) 0.0400(12) -0.0019(8) 0.0004(7) 0.0025(9)
O2 0.0329(9) 0.0281(10) 0.0428(12) 0.0084(8) 0.0069(8) -0.0017(9)
O3 0.0229(8) 0.0337(10) 0.0256(10) 0.0041(7) -0.0020(7) 0.0018(8)
O4 0.0199(8) 0.0499(12) 0.0315(11) 0.0012(8) 0.0033(7) 0.0026(9)
N1 0.0222(9) 0.0199(11) 0.0154(11) -0.0004(8) 0.0033(8) 0.0012(8)
C1 0.0276(12) 0.0247(13) 0.0173(13) -0.0012(11) 0.0065(10) 0.0037(11)
C2 0.0249(11) 0.0215(13) 0.0165(13) 0.0021(10) 0.0035(9) 0.0024(10)
C3 0.0329(13) 0.0208(12) 0.0195(14) 0.0024(11) 0.0011(10) -0.0047(11)
C4 0.0347(13) 0.0241(13) 0.0221(14) -0.0067(11) 0.0004(10) -0.0058(11)
C5 0.0259(12) 0.0341(15) 0.0210(14) -0.0010(11) -0.0028(10) -0.0003(12)
C6 0.0215(11) 0.0191(11) 0.0214(13) 0.0027(10) -0.0017(9) -0.0013(11)
C7 0.0201(11) 0.0158(11) 0.0192(13) -0.0024(9) 0.0011(9) -0.0010(10)
C8 0.0203(11) 0.0162(12) 0.0191(13) 0.0006(10) -0.0013(9) -0.0054(10)
C9 0.0216(11) 0.0220(13) 0.0209(14) 0.0018(10) -0.0006(10) -0.0041(11)
C10 0.0307(12) 0.0260(13) 0.0193(14) 0.0005(11) 0.0057(10) 0.0025(11)
C11 0.0345(13) 0.0380(15) 0.0215(15) -0.0024(12) 0.0020(11) -0.0011(12)

loop_
_atom_type_symbol
_atom_type_description
_atom_type_scat_dispersion_real
_atom_type_scat_dispersion_imag
_atom_type_scat_source
C C 0.0033 0.0016 'International Tables Vol C Tables 4.2.6.8 and 6.1.1.4'
N N 0.0061 0.0033 'International Tables Vol C Tables 4.2.6.8 and 6.1.1.4'
O O 0.0106 0.0060 'International Tables Vol C Tables 4.2.6.8 and 6.1.1.4'
H H 0.0000 0.0000 'International Tables Vol C Tables 4.2.6.8 and 6.1.1.4'

loop_
_geom_angle_atom_site_label_1
_geom_angle_atom_site_label_2
_geom_angle_atom_site_label_3
_geom_angle
C1 O1 H1A 111.1(18)
C9 N1 C8 112.67(19)
C9 N1 C10 124.08(17)
C8 N1 C10 123.24(18)
O2 C1 O1 124.0(2)
O2 C1 C2 123.9(2)
O1 C1 C2 112.1(2)
C3 C2 C1 113.65(19)
C3 C2 C7 108.91(17)
C1 C2 C7 112.04(18)
C3 C2 H2A 107.3
C1 C2 H2A 107.3
C7 C2 H2A 107.3
C4 C3 C2 118.6(2)
C4 C3 H3A 120.7
C2 C3 H3A 120.7
C3 C4 C5 119.7(2)
C3 C4 H4A 120.2
C5 C4 H4A 120.2
C4 C5 C6 110.73(19)
C4 C5 H5A 109.5
C6 C5 H5A 109.5
C4 C5 H5B 109.5
C6 C5 H5B 109.5
H5A C5 H5B 108.1
C9 C6 C5 110.30(18)
C9 C6 C7 104.05(18)
C5 C6 C7 113.84(17)
C9 C6 H6A 109.5
C5 C6 H6A 109.5
C7 C6 H6A 109.5
C8 C7 C2 111.26(18)
C8 C7 C6 104.42(17)
C2 C7 C6 113.64(18)
C8 C7 H7A 109.1
C2 C7 H7A 109.1
C6 C7 H7A 109.1
O3 C8 N1 123.7(2)
O3 C8 C7 127.59(19)
N1 C8 C7 108.66(18)
O4 C9 N1 122.9(2)
O4 C9 C6 127.3(2)
N1 C9 C6 109.74(17)
N1 C10 C11 111.22(19)
N1 C10 H10A 109.4
C11 C10 H10A 109.4
N1 C10 H10B 109.4
C11 C10 H10B 109.4
H10A C10 H10B 108.0
C10 C11 H11A 109.5
C10 C11 H11B 109.5
H11A C11 H11B 109.5
C10 C11 H11C 109.5
H11A C11 H11C 109.5
H11B C11 H11C 109.5

loop_
_geom_bond_atom_site_label_1
_geom_bond_atom_site_label_2
_geom_bond_distance
O1 C1 1.325(3)
O1 H1A 0.89(3)
O2 C1 1.217(3)
O3 C8 1.208(3)
O4 C9 1.226(2)
N1 C9 1.368(3)
N1 C8 1.391(3)
N1 C10 1.467(3)
C1 C2 1.523(3)
C2 C3 1.511(3)
C2 C7 1.546(3)
C2 H2A 1.0000
C3 C4 1.327(3)
C3 H3A 0.9500
C4 C5 1.505(3)
C4 H4A 0.9500
C5 C6 1.541(3)
C5 H5A 0.9900
C5 H5B 0.9900
C6 C9 1.508(3)
C6 C7 1.547(3)
C6 H6A 1.0000
C7 C8 1.511(3)
C7 H7A 1.0000
C10 C11 1.520(3)
C10 H10A 0.9900
C10 H10B 0.9900
C11 H11A 0.9800
C11 H11B 0.9800
C11 H11C 0.9800

loop_
_geom_hbond_atom_site_label_D
_geom_hbond_atom_site_label_H
_geom_hbond_atom_site_label_A
_geom_hbond_site_symmetry_A
_geom_hbond_distance_DH
_geom_hbond_distance_HA
_geom_hbond_distance_DA
_geom_hbond_angle_DHA
O1 H1A O4 1_655 0.89(3) 1.83(3) 2.690(2) 164(2)

loop_
_geom_torsion_atom_site_label_1
_geom_torsion_atom_site_label_2
_geom_torsion_atom_site_label_3
_geom_torsion_atom_site_label_4
_geom_torsion
O2 C1 C2 C3 11.0(3)
O1 C1 C2 C3 -171.04(19)
O2 C1 C2 C7 135.0(2)
O1 C1 C2 C7 -47.1(2)
C1 C2 C3 C4 171.3(2)
C7 C2 C3 C4 45.7(3)
C2 C3 C4 C5 2.6(3)
C3 C4 C5 C6 -46.2(3)
C4 C5 C6 C9 -78.7(2)
C4 C5 C6 C7 37.8(3)
C3 C2 C7 C8 68.7(2)
C1 C2 C7 C8 -57.9(2)
C3 C2 C7 C6 -48.8(2)
C1 C2 C7 C6 -175.39(19)
C9 C6 C7 C8 6.6(2)
C5 C6 C7 C8 -113.5(2)
C9 C6 C7 C2 128.0(2)
C5 C6 C7 C2 7.9(3)
C9 N1 C8 O3 -176.9(2)
C10 N1 C8 O3 4.7(3)
C9 N1 C8 C7 3.2(3)
C10 N1 C8 C7 -175.14(19)
C2 C7 C8 O3 51.0(3)
C6 C7 C8 O3 174.0(2)
C2 C7 C8 N1 -129.13(18)
C6 C7 C8 N1 -6.2(2)
C8 N1 C9 O4 179.7(2)
C10 N1 C9 O4 -2.0(3)
C8 N1 C9 C6 1.3(3)
C10 N1 C9 C6 179.67(19)
C5 C6 C9 O4 -60.9(3)
C7 C6 C9 O4 176.6(2)
C5 C6 C9 N1 117.4(2)
C7 C6 C9 N1 -5.1(2)
C9 N1 C10 C11 -82.9(3)
C8 N1 C10 C11 95.3(2)
